data_1545873
loop_
_publ_author_name
'Antczak, Monika I.'
'Zhang, Yongyou'
'Wang, Changguang'
'Doran, Jennifer'
'Naidoo, Jacinth'
'Voruganti, Sukesh'
'Williams, Noelle S.'
'Markowitz, Sanford D.'
'Ready, Joseph M.'

_publ_section_title
;
 Inhibitors of 15-Prostaglandin Dehydrogenase to Potentiate Tissue Repair.
;
_journal_name_full 'Journal of medicinal chemistry'
_journal_paper_doi 10.1021/acs.jmedchem.7b00271
_journal_year 2017
_chemical_formula_moiety 'C26 H29 N5 O4 S4, C3 H6 O'
_chemical_formula_sum 'C29 H35 N5 O5 S4'
_chemical_formula_weight 661.86
_space_group_crystal_system monoclinic
_space_group_IT_number 4
_space_group_name_Hall 'P 2yb'
_space_group_name_H-M_alt 'P 1 21 1'
_symmetry_space_group_name_Hall 'P 2yb'
_symmetry_space_group_name_H-M 'P 1 21 1'
_atom_sites_solution_hydrogens geom
_audit_creation_method SHELXL-2014/7
_cell_angle_alpha 90
_cell_angle_beta 96.664(4)
_cell_angle_gamma 90
_cell_formula_units_Z 2
_cell_length_a 10.8556(16)
_cell_length_b 8.4638(13)
_cell_length_c 17.443(3)
_cell_measurement_reflns_used 5938
_cell_measurement_temperature 102(2)
_cell_measurement_theta_max 26.60
_cell_measurement_theta_min 3.06
_cell_volume 1591.8(4)
_computing_cell_refinement 'Bruker SAINT'
_computing_data_collection 'Bruker APEX2'
_computing_data_reduction 'Bruker SAINT'
_computing_molecular_graphics 'Bruker SHELXTL'
_computing_publication_material 'Bruker SHELXTL'
_computing_structure_refinement 'SHELXL-2014/7 (Sheldrick, 2014)'
_computing_structure_solution 'SHELXS-97 (Sheldrick 2008)'
_diffrn_ambient_temperature 102(2)
_diffrn_measured_fraction_theta_full 0.998
_diffrn_measured_fraction_theta_max 0.999
_diffrn_measurement_device_type 'Bruker D8 Quest'
_diffrn_measurement_method '\f and \w scans'
_diffrn_radiation_type MoK\a
_diffrn_radiation_wavelength 0.71073
_diffrn_reflns_av_R_equivalents 0.0741
_diffrn_reflns_av_unetI/netI 0.0905
_diffrn_reflns_Laue_measured_fraction_full 0.998
_diffrn_reflns_Laue_measured_fraction_max 0.999
_diffrn_reflns_limit_h_max 14
_diffrn_reflns_limit_h_min -14
_diffrn_reflns_limit_k_max 11
_diffrn_reflns_limit_k_min -11
_diffrn_reflns_limit_l_max 23
_diffrn_reflns_limit_l_min -23
_diffrn_reflns_number 20211
_diffrn_reflns_point_group_measured_fraction_full 0.998
_diffrn_reflns_point_group_measured_fraction_max 0.998
_diffrn_reflns_theta_full 25.000
_diffrn_reflns_theta_max 28.279
_diffrn_reflns_theta_min 2.678
_exptl_absorpt_coefficient_mu 0.345
_exptl_absorpt_correction_T_max 0.747
_exptl_absorpt_correction_T_min 0.435
_exptl_absorpt_correction_type multi-scan
_exptl_absorpt_process_details SADABS
_exptl_crystal_colour yellow
_exptl_crystal_density_diffrn 1.381
_exptl_crystal_description needle
_exptl_crystal_F_000 696
_exptl_crystal_size_max 0.15
_exptl_crystal_size_mid 0.10
_exptl_crystal_size_min 0.05
_refine_diff_density_max 1.205
_refine_diff_density_min -1.148
_refine_diff_density_rms 0.144
_refine_ls_abs_structure_details
; 
 Flack x determined using 2228 quotients [(I+)-(I-)]/[(I+)+(I-)] 
 (Parsons, Flack and Wagner, Acta Cryst. B69 (2013) 249-259). 
;
_refine_ls_abs_structure_Flack 0.09(5)
_refine_ls_extinction_method none
_refine_ls_goodness_of_fit_ref 1.082
_refine_ls_hydrogen_treatment constr
_refine_ls_matrix_type full
_refine_ls_number_parameters 421
_refine_ls_number_reflns 7903
_refine_ls_number_restraints 48
_refine_ls_restrained_S_all 1.097
_refine_ls_R_factor_all 0.0944
_refine_ls_R_factor_gt 0.0683
_refine_ls_shift/su_max 0.009
_refine_ls_shift/su_mean 0.000
_refine_ls_structure_factor_coef Fsqd
_refine_ls_weighting_details 'w=1/[\s^2^(Fo^2^)+(0.1000P)^2^+0.6974P] where P=(Fo^2^+2Fc^2^)/3'
_refine_ls_weighting_scheme calc
_refine_ls_wR_factor_gt 0.1730
_refine_ls_wR_factor_ref 0.1928
_reflns_Friedel_coverage 0.875
_reflns_Friedel_fraction_full 0.997
_reflns_Friedel_fraction_max 0.998
_reflns_number_gt 6076
_reflns_number_total 7903
_reflns_threshold_expression 'I > 2\s(I)'
_cod_data_source_file jm7b00271_si_002.cif
_cod_data_source_block ready19_0m_a
_cod_database_code 1545873
_shelx_shelxl_version_number 2014/7
_shelx_space_group_comment
; 
The symmetry employed for this shelxl refinement is uniquely defined 
by the following loop, which should always be used as a source of 
symmetry information in preference to the above space-group names. 
They are only intended as comments. 
;

loop_
_space_group_symop_operation_xyz
'x, y, z'
'-x, y+1/2, -z'

loop_
_atom_site_label
_atom_site_type_symbol
_atom_site_fract_x
_atom_site_fract_y
_atom_site_fract_z
_atom_site_U_iso_or_equiv
_atom_site_adp_type
_atom_site_occupancy
_atom_site_site_symmetry_order
_atom_site_calc_flag
_atom_site_refinement_flags_posn
_atom_site_refinement_flags_adp
_atom_site_refinement_flags_occupancy
_atom_site_disorder_assembly
_atom_site_disorder_group
S1 S -0.05541(14) 0.7260(2) 0.67118(9) 0.0341(4) Uani 1 1 d . . . . .
S2 S -0.15695(17) 0.5471(3) 0.79813(15) 0.0598(7) Uani 1 1 d . . . . .
S3 S 0.22839(18) 1.0062(2) 0.48388(10) 0.0410(4) Uani 1 1 d . . . . .
S4 S 0.69726(12) 0.09559(18) 0.98415(8) 0.0242(3) Uani 1 1 d . . . . .
O1 O -0.2625(4) 0.6522(7) 0.7683(4) 0.0498(14) Uani 1 1 d . . . . .
O2 O 0.6051(4) 0.1238(5) 0.9171(2) 0.0294(9) Uani 1 1 d . . . . .
O3 O 0.6828(4) -0.0599(5) 1.0171(3) 0.0301(10) Uani 1 1 d . . . . .
O4 O 0.7027(4) 0.2223(5) 1.0400(2) 0.0326(9) Uani 1 1 d . . . . .
O5 O 0.2795(11) 0.3041(14) 0.6340(7) 0.123(3) Uani 1 1 d . U . . .
N1 N 0.1505(5) 0.8157(6) 0.6117(3) 0.0330(12) Uani 1 1 d . . . . .
N2 N 0.1315(5) 0.4805(7) 0.8394(3) 0.0320(11) Uani 1 1 d . . . . .
H2A H 0.0701 0.4704 0.8705 0.048 Uiso 1 1 calc R U . . .
H2B H 0.1998 0.5235 0.8668 0.048 Uiso 1 1 calc R U . . .
H2C H 0.1508 0.3837 0.8216 0.048 Uiso 1 1 calc R U . . .
N3 N 0.4404(7) 0.9040(13) 0.5427(5) 0.081(3) Uani 1 1 d . . . . .
N4 N 0.4734(4) 0.6415(6) 0.8394(3) 0.0234(10) Uani 1 1 d . . . . .
N5 N 0.4981(5) 0.3922(6) 0.8592(3) 0.0274(10) Uani 1 1 d . . . . .
C1 C -0.0301(5) 0.6069(8) 0.7536(3) 0.0308(12) Uani 1 1 d . . . . .
C2 C 0.0919(5) 0.5766(7) 0.7785(3) 0.0275(12) Uani 1 1 d . . . . .
C3 C 0.1728(5) 0.6509(7) 0.7274(3) 0.0267(12) Uani 1 1 d . . . . .
C4 C 0.1034(6) 0.7341(7) 0.6680(3) 0.0279(12) Uani 1 1 d . . . . .
C5 C 0.3033(6) 0.6518(7) 0.7274(3) 0.0293(12) Uani 1 1 d . . . . .
C6 C 0.3522(6) 0.7360(8) 0.6713(4) 0.0349(13) Uani 1 1 d . . . . .
H6 H 0.4397 0.7401 0.6713 0.042 Uiso 1 1 calc R U . . .
C7 C 0.2754(7) 0.8170(8) 0.6135(4) 0.0338(14) Uani 1 1 d . . . . .
C8 C 0.3246(7) 0.9005(10) 0.5517(4) 0.0437(17) Uani 1 1 d . . . . .
C9 C 0.4587(10) 0.9968(15) 0.4778(6) 0.079(3) Uani 1 1 d . U . . .
H9 H 0.5382 1.0111 0.4611 0.095 Uiso 1 1 calc R U . . .
C10 C 0.3552(8) 1.0639(12) 0.4409(5) 0.066(3) Uani 1 1 d . . . . .
H10 H 0.3532 1.1326 0.3977 0.079 Uiso 1 1 calc R U . . .
C11 C 0.3893(5) 0.5658(7) 0.7863(3) 0.0266(12) Uani 1 1 d . . . . .
C12 C 0.5380(5) 0.5347(7) 0.8837(3) 0.0247(11) Uani 1 1 d . . . . .
C13 C 0.4068(6) 0.4087(7) 0.7991(4) 0.0306(13) Uani 1 1 d . . . . .
H13 H 0.3633 0.3254 0.7712 0.037 Uiso 1 1 calc R U . . .
C14 C 0.4938(5) 0.8135(7) 0.8476(4) 0.0287(13) Uani 1 1 d . . . . .
H14A H 0.5186 0.8391 0.9020 0.043 Uiso 1 1 calc R U . . .
H14B H 0.4168 0.8695 0.8295 0.043 Uiso 1 1 calc R U . . .
H14C H 0.5593 0.8460 0.8167 0.043 Uiso 1 1 calc R U . . .
C15 C 0.6330(6) 0.5686(8) 0.9491(4) 0.0350(14) Uani 1 1 d . . . . .
H15A H 0.6952 0.6407 0.9322 0.053 Uiso 1 1 calc R U . . .
H15B H 0.6733 0.4698 0.9675 0.053 Uiso 1 1 calc R U . . .
H15C H 0.5938 0.6177 0.9910 0.053 Uiso 1 1 calc R U . . .
C20 C 0.8438(5) 0.0926(7) 0.9476(3) 0.0214(10) Uani 1 1 d . . . . .
C21 C 0.9402(5) 0.1883(7) 0.9791(4) 0.0272(12) Uani 1 1 d . . . . .
H21 H 0.9280 0.2589 1.0199 0.033 Uiso 1 1 calc R U . . .
C22 C 1.0544(5) 0.1811(7) 0.9511(4) 0.0304(13) Uani 1 1 d . . . . .
H22 H 1.1206 0.2455 0.9736 0.036 Uiso 1 1 calc R U . . .
C23 C 1.0730(5) 0.0809(7) 0.8907(3) 0.0280(12) Uani 1 1 d . . . . .
C24 C 0.9753(6) -0.0135(7) 0.8588(4) 0.0300(13) Uani 1 1 d . . . . .
H24 H 0.9870 -0.0815 0.8169 0.036 Uiso 1 1 calc R U . . .
C25 C 0.8606(5) -0.0099(7) 0.8873(3) 0.0266(12) Uani 1 1 d . . . . .
H25 H 0.7949 -0.0764 0.8659 0.032 Uiso 1 1 calc R U . . .
C26 C 1.1976(6) 0.0682(9) 0.8600(4) 0.0379(15) Uani 1 1 d . . . . .
H26A H 1.2509 0.1557 0.8802 0.057 Uiso 1 1 calc R U . . .
H26B H 1.1856 0.0731 0.8035 0.057 Uiso 1 1 calc R U . . .
H26C H 1.2367 -0.0325 0.8765 0.057 Uiso 1 1 calc R U . . .
C27 C 0.1737(13) 0.3128(16) 0.6013(7) 0.082(3) Uani 1 1 d . U . . .
C28 C 0.0688(16) 0.239(2) 0.6260(10) 0.131(6) Uani 1 1 d . . . . .
H28A H 0.0947 0.1447 0.6561 0.197 Uiso 1 1 calc R U . . .
H28B H 0.0111 0.2093 0.5810 0.197 Uiso 1 1 calc R U . . .
H28C H 0.0277 0.3128 0.6583 0.197 Uiso 1 1 calc R U . . .
C29 C 0.1519(16) 0.4173(17) 0.5333(9) 0.115(5) Uani 1 1 d . . . . .
H29A H 0.1028 0.5088 0.5460 0.172 Uiso 1 1 calc R U . . .
H29B H 0.1068 0.3591 0.4903 0.172 Uiso 1 1 calc R U . . .
H29C H 0.2316 0.4533 0.5186 0.172 Uiso 1 1 calc R U . . .
C16 C -0.1828(13) 0.3615(14) 0.7288(7) 0.057(4) Uani 0.642(16) 1 d D . P A 1
H16A H -0.1842 0.3961 0.6745 0.069 Uiso 0.642(16) 1 calc R U P A 1
H16B H -0.1132 0.2863 0.7403 0.069 Uiso 0.642(16) 1 calc R U P A 1
C17 C -0.2986(16) 0.2836(19) 0.7390(9) 0.078(6) Uani 0.642(16) 1 d D . P A 1
H17A H -0.3708 0.3486 0.7185 0.094 Uiso 0.642(16) 1 calc R U P A 1
H17B H -0.3042 0.2597 0.7941 0.094 Uiso 0.642(16) 1 calc R U P A 1
C18 C -0.2906(17) 0.140(2) 0.6943(13) 0.090(6) Uani 0.642(16) 1 d D U P A 1
H18A H -0.2710 0.1633 0.6415 0.108 Uiso 0.642(16) 1 calc R U P A 1
H18B H -0.2278 0.0664 0.7198 0.108 Uiso 0.642(16) 1 calc R U P A 1
C19 C -0.415(2) 0.078(4) 0.6937(19) 0.162(12) Uiso 0.642(16) 1 d D . P A 1
H19A H -0.4222 -0.0217 0.6646 0.243 Uiso 0.642(16) 1 calc R U P A 1
H19B H -0.4324 0.0581 0.7468 0.243 Uiso 0.642(16) 1 calc R U P A 1
H19C H -0.4751 0.1541 0.6692 0.243 Uiso 0.642(16) 1 calc R U P A 1
C16A C -0.1912(16) 0.3582(18) 0.7906(11) 0.034(5) Uani 0.358(16) 1 d D . P A 2
H16C H -0.2327 0.3275 0.8360 0.040 Uiso 0.358(16) 1 calc R U P A 2
H16D H -0.1126 0.2981 0.7932 0.040 Uiso 0.358(16) 1 calc R U P A 2
C17A C -0.281(7) 0.302(8) 0.711(4) 0.18(3) Uani 0.358(16) 1 d D U P A 2
H17C H -0.3401 0.3916 0.7066 0.216 Uiso 0.358(16) 1 calc R U P A 2
H17D H -0.2243 0.3246 0.6723 0.216 Uiso 0.358(16) 1 calc R U P A 2
C18A C -0.358(2) 0.182(3) 0.6700(16) 0.061(7) Uiso 0.358(16) 1 d D . P A 2
H18C H -0.4324 0.1606 0.6965 0.073 Uiso 0.358(16) 1 calc R U P A 2
H18D H -0.3862 0.2180 0.6167 0.073 Uiso 0.358(16) 1 calc R U P A 2
C19A C -0.282(2) 0.042(2) 0.6687(13) 0.052(6) Uani 0.358(16) 1 d D U P A 2
H19D H -0.3308 -0.0430 0.6412 0.077 Uiso 0.358(16) 1 calc R U P A 2
H19E H -0.2095 0.0649 0.6423 0.077 Uiso 0.358(16) 1 calc R U P A 2
H19F H -0.2555 0.0078 0.7217 0.077 Uiso 0.358(16) 1 calc R U P A 2

loop_
_atom_site_aniso_label
_atom_site_aniso_U_11
_atom_site_aniso_U_22
_atom_site_aniso_U_33
_atom_site_aniso_U_23
_atom_site_aniso_U_13
_atom_site_aniso_U_12
S1 0.0310(7) 0.0338(8) 0.0352(8) -0.0024(7) -0.0053(6) 0.0114(6)
S2 0.0287(8) 0.0610(14) 0.0905(16) 0.0354(12) 0.0111(9) 0.0114(8)
S3 0.0555(10) 0.0331(9) 0.0336(8) 0.0072(7) 0.0025(8) 0.0110(8)
S4 0.0202(6) 0.0181(6) 0.0355(7) 0.0037(6) 0.0086(5) 0.0016(5)
O1 0.026(2) 0.043(3) 0.081(4) 0.011(3) 0.007(2) 0.012(2)
O2 0.0266(19) 0.020(2) 0.042(2) 0.0064(18) 0.0062(18) 0.0059(16)
O3 0.0192(18) 0.025(2) 0.047(3) 0.0120(19) 0.0084(18) -0.0010(16)
O4 0.038(2) 0.026(2) 0.037(2) -0.005(2) 0.0148(19) 0.0055(19)
O5 0.120(4) 0.123(4) 0.123(4) -0.014(3) 0.003(3) 0.010(3)
N1 0.042(3) 0.024(3) 0.032(3) -0.003(2) -0.001(2) 0.008(2)
N2 0.028(2) 0.035(3) 0.033(3) 0.001(2) 0.005(2) 0.009(2)
N3 0.044(4) 0.116(8) 0.084(6) 0.069(6) 0.005(4) 0.005(4)
N4 0.018(2) 0.024(2) 0.029(2) 0.0021(19) 0.0044(18) 0.0044(17)
N5 0.023(2) 0.024(2) 0.034(3) 0.005(2) 0.002(2) 0.0020(19)
C1 0.031(3) 0.028(3) 0.033(3) -0.006(3) 0.004(2) 0.011(3)
C2 0.029(3) 0.028(3) 0.025(3) -0.005(2) 0.001(2) 0.010(2)
C3 0.030(3) 0.025(3) 0.025(3) -0.005(2) 0.000(2) 0.008(2)
C4 0.039(3) 0.019(3) 0.025(3) -0.004(2) 0.002(2) 0.012(2)
C5 0.030(3) 0.028(3) 0.029(3) -0.001(2) 0.001(2) 0.008(2)
C6 0.036(3) 0.032(3) 0.037(3) 0.006(3) 0.002(3) 0.005(3)
C7 0.044(4) 0.026(3) 0.031(3) 0.006(3) 0.000(3) 0.009(3)
C8 0.044(4) 0.045(4) 0.040(4) 0.015(3) -0.001(3) 0.003(3)
C9 0.069(4) 0.087(4) 0.081(4) 0.021(4) 0.009(3) -0.004(3)
C10 0.061(5) 0.072(7) 0.063(5) 0.042(5) 0.004(4) -0.005(5)
C11 0.024(2) 0.020(3) 0.036(3) 0.001(2) 0.005(2) 0.007(2)
C12 0.018(2) 0.024(3) 0.034(3) 0.004(2) 0.011(2) 0.001(2)
C13 0.035(3) 0.021(3) 0.035(3) 0.001(2) 0.002(3) 0.007(2)
C14 0.023(3) 0.022(3) 0.042(3) 0.005(3) 0.008(3) 0.001(2)
C15 0.029(3) 0.035(4) 0.040(3) 0.004(3) 0.000(3) 0.004(3)
C20 0.021(2) 0.013(2) 0.031(3) 0.001(2) 0.008(2) 0.001(2)
C21 0.028(3) 0.018(3) 0.037(3) -0.003(2) 0.009(2) -0.001(2)
C22 0.024(3) 0.027(3) 0.042(3) 0.004(3) 0.010(3) -0.005(2)
C23 0.023(2) 0.024(3) 0.038(3) 0.006(3) 0.010(2) 0.002(2)
C24 0.031(3) 0.023(3) 0.038(3) -0.007(3) 0.011(3) 0.002(2)
C25 0.027(3) 0.019(3) 0.035(3) -0.002(2) 0.005(2) 0.003(2)
C26 0.028(3) 0.040(4) 0.048(4) 0.004(3) 0.016(3) 0.001(3)
C27 0.086(4) 0.081(4) 0.078(4) -0.023(4) 0.000(4) 0.010(4)
C28 0.142(14) 0.121(13) 0.136(13) -0.011(11) 0.036(11) 0.078(11)
C29 0.148(14) 0.071(8) 0.123(11) -0.027(9) 0.012(10) 0.009(9)
C16 0.102(12) 0.035(6) 0.044(7) 0.010(5) 0.047(7) 0.021(7)
C17 0.083(12) 0.114(16) 0.037(7) -0.028(9) 0.005(8) 0.021(10)
C18 0.089(7) 0.086(7) 0.092(7) -0.006(4) 0.005(4) 0.004(4)
C16A 0.030(9) 0.019(8) 0.054(13) 0.016(8) 0.015(8) 0.006(6)
C17A 0.18(4) 0.18(4) 0.18(4) -0.001(4) 0.020(6) 0.001(4)
C19A 0.049(8) 0.047(9) 0.058(9) -0.002(7) 0.003(7) 0.001(7)

loop_
_atom_type_symbol
_atom_type_description
_atom_type_scat_dispersion_real
_atom_type_scat_dispersion_imag
_atom_type_scat_source
C C 0.0033 0.0016 'International Tables Vol C Tables 4.2.6.8 and 6.1.1.4'
H H 0.0000 0.0000 'International Tables Vol C Tables 4.2.6.8 and 6.1.1.4'
N N 0.0061 0.0033 'International Tables Vol C Tables 4.2.6.8 and 6.1.1.4'
O O 0.0106 0.0060 'International Tables Vol C Tables 4.2.6.8 and 6.1.1.4'
S S 0.1246 0.1234 'International Tables Vol C Tables 4.2.6.8 and 6.1.1.4'

loop_
_geom_angle_atom_site_label_1
_geom_angle_atom_site_label_2
_geom_angle_atom_site_label_3
_geom_angle
C4 S1 C1 89.3(3)
O1 S2 C16A 113.2(7)
O1 S2 C1 106.7(3)
C16A S2 C1 115.6(7)
O1 S2 C16 102.2(5)
C1 S2 C16 91.2(4)
C10 S3 C8 89.7(4)
O4 S4 O3 113.8(3)
O4 S4 O2 112.8(3)
O3 S4 O2 111.6(2)
O4 S4 C20 106.5(3)
O3 S4 C20 105.7(3)
O2 S4 C20 105.8(2)
C4 N1 C7 116.8(5)
C2 N2 H2A 109.5
C2 N2 H2B 109.5
H2A N2 H2B 109.5
C2 N2 H2C 109.5
H2A N2 H2C 109.5
H2B N2 H2C 109.5
C8 N3 C9 109.9(7)
C12 N4 C11 109.6(5)
C12 N4 C14 123.3(5)
C11 N4 C14 127.1(5)
C12 N5 C13 109.5(5)
C2 C1 S2 126.3(5)
C2 C1 S1 115.0(5)
S2 C1 S1 118.6(3)
N2 C2 C1 124.3(6)
N2 C2 C3 124.9(5)
C1 C2 C3 110.7(5)
C4 C3 C5 116.8(6)
C4 C3 C2 110.9(5)
C5 C3 C2 132.3(5)
N1 C4 C3 125.4(6)
N1 C4 S1 120.4(4)
C3 C4 S1 114.2(5)
C6 C5 C3 118.3(6)
C6 C5 C11 118.9(6)
C3 C5 C11 122.9(5)
C5 C6 C7 121.3(6)
C5 C6 H6 119.4
C7 C6 H6 119.4
N1 C7 C6 121.3(6)
N1 C7 C8 116.4(6)
C6 C7 C8 122.2(6)
N3 C8 C7 123.7(7)
N3 C8 S3 115.2(6)
C7 C8 S3 121.1(6)
C10 C9 N3 115.4(9)
C10 C9 H9 122.3
N3 C9 H9 122.3
C9 C10 S3 109.7(7)
C9 C10 H10 125.1
S3 C10 H10 125.1
C13 C11 N4 106.0(5)
C13 C11 C5 130.9(6)
N4 C11 C5 123.1(5)
N5 C12 N4 107.3(5)
N5 C12 C15 126.5(5)
N4 C12 C15 126.1(6)
C11 C13 N5 107.6(6)
C11 C13 H13 126.2
N5 C13 H13 126.2
N4 C14 H14A 109.5
N4 C14 H14B 109.5
H14A C14 H14B 109.5
N4 C14 H14C 109.5
H14A C14 H14C 109.5
H14B C14 H14C 109.5
C12 C15 H15A 109.5
C12 C15 H15B 109.5
H15A C15 H15B 109.5
C12 C15 H15C 109.5
H15A C15 H15C 109.5
H15B C15 H15C 109.5
C21 C20 C25 120.3(5)
C21 C20 S4 121.0(4)
C25 C20 S4 118.7(4)
C22 C21 C20 120.0(5)
C22 C21 H21 120.0
C20 C21 H21 120.0
C21 C22 C23 120.7(5)
C21 C22 H22 119.7
C23 C22 H22 119.7
C22 C23 C24 119.0(5)
C22 C23 C26 121.8(6)
C24 C23 C26 119.2(6)
C23 C24 C25 121.0(5)
C23 C24 H24 119.5
C25 C24 H24 119.5
C20 C25 C24 119.0(5)
C20 C25 H25 120.5
C24 C25 H25 120.5
C23 C26 H26A 109.5
C23 C26 H26B 109.5
H26A C26 H26B 109.5
C23 C26 H26C 109.5
H26A C26 H26C 109.5
H26B C26 H26C 109.5
O5 C27 C28 125.4(15)
O5 C27 C29 117.6(15)
C28 C27 C29 116.8(13)
C27 C28 H28A 109.5
C27 C28 H28B 109.5
H28A C28 H28B 109.5
C27 C28 H28C 109.5
H28A C28 H28C 109.5
H28B C28 H28C 109.5
C27 C29 H29A 109.5
C27 C29 H29B 109.5
H29A C29 H29B 109.5
C27 C29 H29C 109.5
H29A C29 H29C 109.5
H29B C29 H29C 109.5
C17 C16 S2 110.4(8)
C17 C16 H16A 109.6
S2 C16 H16A 109.6
C17 C16 H16B 109.6
S2 C16 H16B 109.6
H16A C16 H16B 108.1
C16 C17 C18 102.0(14)
C16 C17 H17A 111.4
C18 C17 H17A 111.4
C16 C17 H17B 111.4
C18 C17 H17B 111.4
H17A C17 H17B 109.2
C19 C18 C17 101.3(19)
C19 C18 H18A 111.5
C17 C18 H18A 111.5
C19 C18 H18B 111.5
C17 C18 H18B 111.5
H18A C18 H18B 109.3
C18 C19 H19A 109.5
C18 C19 H19B 109.5
H19A C19 H19B 109.5
C18 C19 H19C 109.5
H19A C19 H19C 109.5
H19B C19 H19C 109.5
S2 C16A C17A 117(3)
S2 C16A H16C 108.1
C17A C16A H16C 108.1
S2 C16A H16D 108.1
C17A C16A H16D 108.1
H16C C16A H16D 107.3
C18A C17A C16A 149(6)
C18A C17A H17C 99.3
C16A C17A H17C 99.4
C18A C17A H17D 99.4
C16A C17A H17D 99.4
H17C C17A H17D 104.0
C19A C18A C17A 107(4)
C19A C18A H18C 110.4
C17A C18A H18C 110.4
C19A C18A H18D 110.4
C17A C18A H18D 110.4
H18C C18A H18D 108.6
C18A C19A H19D 109.5
C18A C19A H19E 109.5
H19D C19A H19E 109.5
C18A C19A H19F 109.5
H19D C19A H19F 109.5
H19E C19A H19F 109.5

loop_
_geom_bond_atom_site_label_1
_geom_bond_atom_site_label_2
_geom_bond_distance
S1 C4 1.733(6)
S1 C1 1.751(7)
S2 O1 1.495(5)
S2 C16A 1.643(16)
S2 C1 1.733(7)
S2 C16 1.983(13)
S3 C10 1.713(9)
S3 C8 1.732(7)
S4 O4 1.445(5)
S4 O3 1.452(4)
S4 O2 1.468(4)
S4 C20 1.781(5)
O5 C27 1.223(15)
N1 C4 1.349(8)
N1 C7 1.353(9)
N2 C2 1.368(8)
N2 H2A 0.9100
N2 H2B 0.9100
N2 H2C 0.9100
N3 C8 1.285(10)
N3 C9 1.411(12)
N4 C12 1.335(7)
N4 C11 1.381(8)
N4 C14 1.477(7)
N5 C12 1.335(8)
N5 C13 1.364(8)
C1 C2 1.369(8)
C2 C3 1.464(8)
C3 C4 1.398(8)
C3 C5 1.416(8)
C5 C6 1.367(9)
C5 C11 1.494(8)
C6 C7 1.410(9)
C6 H6 0.9500
C7 C8 1.442(10)
C9 C10 1.353(14)
C9 H9 0.9500
C10 H10 0.9500
C11 C13 1.357(8)
C12 C15 1.474(8)
C13 H13 0.9500
C14 H14A 0.9800
C14 H14B 0.9800
C14 H14C 0.9800
C15 H15A 0.9800
C15 H15B 0.9800
C15 H15C 0.9800
C20 C21 1.386(8)
C20 C25 1.391(8)
C21 C22 1.385(8)
C21 H21 0.9500
C22 C23 1.386(9)
C22 H22 0.9500
C23 C24 1.392(9)
C23 C26 1.515(7)
C24 C25 1.394(8)
C24 H24 0.9500
C25 H25 0.9500
C26 H26A 0.9800
C26 H26B 0.9800
C26 H26C 0.9800
C27 C28 1.41(2)
C27 C29 1.477(19)
C28 H28A 0.9800
C28 H28B 0.9800
C28 H28C 0.9800
C29 H29A 0.9800
C29 H29B 0.9800
C29 H29C 0.9800
C16 C17 1.449(14)
C16 H16A 0.9900
C16 H16B 0.9900
C17 C18 1.451(14)
C17 H17A 0.9900
C17 H17B 0.9900
C18 C19 1.451(14)
C18 H18A 0.9900
C18 H18B 0.9900
C19 H19A 0.9800
C19 H19B 0.9800
C19 H19C 0.9800
C16A C17A 1.67(6)
C16A H16C 0.9900
C16A H16D 0.9900
C17A C18A 1.453(15)
C17A H17C 0.9900
C17A H17D 0.9900
C18A C19A 1.450(14)
C18A H18C 0.9900
C18A H18D 0.9900
C19A H19D 0.9800
C19A H19E 0.9800
C19A H19F 0.9800
